data_4029410
loop_
_publ_author_name
'Hong, Fong-Jiao'
'Low, Yun-Yee'
'Chong, Kam-Weng'
'Thomas, Noel F.'
'Kam, Toh-Seok'

_publ_section_title
;
 Biomimetic oxidative dimerization of anodically generated stilbene
 radical cations: effect of aromatic substitution on product distribution
 and reaction pathways.
;
_journal_issue 10
_journal_name_full 'The Journal of organic chemistry'
_journal_page_first 4528
_journal_page_last 4543
_journal_paper_doi 10.1021/jo500559r
_journal_volume 79
_journal_year 2014
_chemical_formula_moiety 'C32 H24 N2 O2'
_chemical_formula_sum 'C32 H24 N2 O2'
_chemical_formula_weight 468.53
_chemical_melting_point 203.0(10)
_chemical_name_systematic
; 
 ? 
;
_space_group_IT_number 14
_symmetry_cell_setting monoclinic
_symmetry_space_group_name_Hall '-P 2ybc'
_symmetry_space_group_name_H-M 'P 1 21/c 1'
_atom_sites_solution_hydrogens geom
_atom_sites_solution_primary direct
_atom_sites_solution_secondary difmap
_audit_creation_method SHELXL-97
_cell_angle_alpha 90.00
_cell_angle_beta 100.456(3)
_cell_angle_gamma 90.00
_cell_formula_units_Z 4
_cell_length_a 9.5203(11)
_cell_length_b 23.024(3)
_cell_length_c 11.6499(14)
_cell_measurement_reflns_used 714
_cell_measurement_temperature 296(2)
_cell_measurement_theta_max 19.70
_cell_measurement_theta_min 2.35
_cell_volume 2511.2(5)
_computing_cell_refinement 'SAINT (Bruker, 2007)'
_computing_data_collection 'APEX2 (Bruker, 2007)'
_computing_data_reduction 'SAINT (Bruker, 2007)'
_computing_molecular_graphics 'X-SEED (Barbour, 2001)'
_computing_publication_material
;  
SHELXL-97 (Sheldrick, 2008), enCIFer (Allen et al., 2004),
;
_computing_structure_refinement
;  
SHELXL97 (Sheldrick, 2008), Olex2 (Dolomanov & Puschmann, 2009)
;
_computing_structure_solution 'SHELXS97 (Sheldrick, 2008)'
_diffrn_ambient_temperature 296(2)
_diffrn_measured_fraction_theta_full 0.911
_diffrn_measured_fraction_theta_max 0.911
_diffrn_measurement_device_type 'Bruker SMART APEX CCD'
_diffrn_measurement_method '\w scans'
_diffrn_radiation_monochromator graphite
_diffrn_radiation_source 'fine-focus sealed tube'
_diffrn_radiation_type MoK\a
_diffrn_radiation_wavelength 0.71073
_diffrn_reflns_av_R_equivalents 0.0899
_diffrn_reflns_av_sigmaI/netI 0.1627
_diffrn_reflns_limit_h_max 11
_diffrn_reflns_limit_h_min -10
_diffrn_reflns_limit_k_max 27
_diffrn_reflns_limit_k_min -27
_diffrn_reflns_limit_l_max 10
_diffrn_reflns_limit_l_min -13
_diffrn_reflns_number 9984
_diffrn_reflns_theta_full 24.97
_diffrn_reflns_theta_max 24.97
_diffrn_reflns_theta_min 1.77
_exptl_absorpt_coefficient_mu 0.078
_exptl_absorpt_correction_T_max 0.9991
_exptl_absorpt_correction_T_min 0.989
_exptl_absorpt_correction_type multi-scan
_exptl_absorpt_process_details 'SADABS (Bruker, 2006)'
_exptl_crystal_colour colourless
_exptl_crystal_density_diffrn 1.239
_exptl_crystal_density_method 'not measured'
_exptl_crystal_description plate
_exptl_crystal_F_000 984.0
_exptl_crystal_size_max 0.24
_exptl_crystal_size_mid 0.12
_exptl_crystal_size_min 0.01
_refine_diff_density_max 0.415
_refine_diff_density_min -0.237
_refine_diff_density_rms 0.052
_refine_ls_extinction_method none
_refine_ls_goodness_of_fit_ref 0.865
_refine_ls_hydrogen_treatment mixed
_refine_ls_matrix_type full
_refine_ls_number_parameters 327
_refine_ls_number_reflns 4026
_refine_ls_number_restraints 0
_refine_ls_restrained_S_all 0.865
_refine_ls_R_factor_all 0.1614
_refine_ls_R_factor_gt 0.0659
_refine_ls_shift/su_max <0.001
_refine_ls_shift/su_mean <0.001
_refine_ls_structure_factor_coef Fsqd
_refine_ls_weighting_details 'calc w=1/[\s^2^(Fo^2^)+(0.0770P)^2^+0.0000P] where P=(Fo^2^+2Fc^2^)/3'
_refine_ls_weighting_scheme calc
_refine_ls_wR_factor_gt 0.1538
_refine_ls_wR_factor_ref 0.1834
_reflns_number_gt 1722
_reflns_number_total 4026
_reflns_threshold_expression I>2\s(I)
_cod_data_source_file jo500559r_si_012.cif
_cod_data_source_block hfj_5192_2_0m
_cod_depositor_comments
;
The following automatic conversions were performed:

'_chemical_melting_point' value '202-204' was changed to '203.0(10)'
- the average value was taken and precision was
estimated.

'_symmetry_cell_setting' value 'Monoclinic' changed to
'monoclinic' according to
/usr/data/users/saulius/crontab/automatic-downloads/rss-feeds/ACS/lib/dictionaries/cif_core.dic
dictionary named 'cif_core.dic' version 2.4.2 from 2011-04-26.

Automatic conversion script
Id: cif_fix_values 2281 2013-09-26 08:29:07Z andrius 

 Adding full bibliography for 4029384--4029417.cif.
;
_cod_original_sg_symbol_H-M 'P 21/c  '
_cod_database_code 4029410

loop_
_symmetry_equiv_pos_as_xyz
'x, y, z'
'-x, y+1/2, -z+1/2'
'-x, -y, -z'
'x, -y-1/2, z-1/2'

loop_
_atom_site_label
_atom_site_type_symbol
_atom_site_fract_x
_atom_site_fract_y
_atom_site_fract_z
_atom_site_U_iso_or_equiv
_atom_site_adp_type
_atom_site_occupancy
_atom_site_symmetry_multiplicity
_atom_site_calc_flag
_atom_site_refinement_flags
C1A C 0.7389(5) 0.23875(18) 0.3728(4) 0.0274(11) Uani 1 1 d .
C2A C 0.6974(5) 0.18104(18) 0.3876(4) 0.0314(12) Uani 1 1 d .
H2A H 0.7321 0.1613 0.4565 0.038 Uiso 1 1 calc R
C3A C 0.6044(5) 0.15386(18) 0.2986(4) 0.0323(12) Uani 1 1 d .
C4A C 0.5557(5) 0.18226(19) 0.1947(4) 0.0376(13) Uani 1 1 d .
H4A H 0.4958 0.1634 0.1342 0.045 Uiso 1 1 calc R
C5A C 0.5970(5) 0.23914(19) 0.1814(4) 0.0338(12) Uani 1 1 d .
H5A H 0.5641 0.2582 0.1113 0.041 Uiso 1 1 calc R
C6A C 0.6856(5) 0.26814(18) 0.2695(4) 0.0283(11) Uani 1 1 d .
C7A C 0.8296(5) 0.26956(18) 0.4686(4) 0.0285(11) Uani 1 1 d .
H7A H 0.8504 0.2518 0.5415 0.034 Uiso 1 1 calc R
C8A C 0.8835(5) 0.32211(18) 0.4554(4) 0.0251(11) Uani 1 1 d .
C9A C 0.9672(5) 0.35393(17) 0.5549(4) 0.0267(11) Uani 1 1 d .
C10A C 0.9400(5) 0.34542(17) 0.6682(4) 0.0288(11) Uani 1 1 d .
H10A H 0.8711 0.3187 0.6807 0.035 Uiso 1 1 calc R
C11A C 1.0141(5) 0.37626(18) 0.7611(4) 0.0367(13) Uani 1 1 d .
H11A H 0.9953 0.3701 0.8357 0.044 Uiso 1 1 calc R
C12A C 1.1160(5) 0.41621(19) 0.7441(4) 0.0391(13) Uani 1 1 d .
C13A C 1.1450(5) 0.42564(19) 0.6327(4) 0.0409(13) Uani 1 1 d .
H13A H 1.2140 0.4525 0.6208 0.049 Uiso 1 1 calc R
C14A C 1.0702(5) 0.39473(18) 0.5407(4) 0.0349(12) Uani 1 1 d .
H14A H 1.0892 0.4013 0.4662 0.042 Uiso 1 1 calc R
C15A C 0.5936(7) 0.0693(2) 0.4164(5) 0.081(2) Uani 1 1 d .
H15D H 0.6959 0.0678 0.4359 0.122 Uiso 1 1 calc R
H15E H 0.5560 0.0305 0.4096 0.122 Uiso 1 1 calc R
H15F H 0.5568 0.0895 0.4766 0.122 Uiso 1 1 calc R
C16A C 1.1867(7) 0.4504(2) 0.8403(5) 0.0612(18) Uani 1 1 d .
C1B C 0.5931(5) 0.36879(18) 0.3004(4) 0.0332(12) Uani 1 1 d .
C2B C 0.5819(6) 0.4257(2) 0.2760(5) 0.0575(17) Uani 1 1 d .
H2B H 0.6451 0.4424 0.2334 0.069 Uiso 1 1 calc R
C3B C 0.4778(6) 0.4613(2) 0.3128(5) 0.0659(19) Uani 1 1 d .
H3B H 0.4747 0.5008 0.2959 0.079 Uiso 1 1 calc R
C4B C 0.3843(6) 0.4383(2) 0.3714(5) 0.0492(15) Uani 1 1 d .
C5B C 0.3910(5) 0.37892(19) 0.3989(4) 0.0409(13) Uani 1 1 d .
H5B H 0.3259 0.3627 0.4404 0.049 Uiso 1 1 calc R
C6B C 0.4945(5) 0.34462(19) 0.3640(4) 0.0380(13) Uani 1 1 d .
H6B H 0.4993 0.3053 0.3826 0.046 Uiso 1 1 calc R
C7B C 0.7131(5) 0.33289(17) 0.2635(4) 0.0299(12) Uani 1 1 d .
H7B H 0.7148 0.3424 0.1818 0.036 Uiso 1 1 calc R
C8B C 0.8597(5) 0.35055(18) 0.3355(4) 0.0276(11) Uani 1 1 d .
H8B H 0.8571 0.3926 0.3477 0.033 Uiso 1 1 calc R
C9B C 0.9766(5) 0.33876(18) 0.2650(4) 0.0267(11) Uani 1 1 d .
C10B C 0.9997(6) 0.3800(2) 0.1835(4) 0.0441(14) Uani 1 1 d .
H10B H 0.9489 0.4147 0.1775 0.053 Uiso 1 1 calc R
C11B C 1.0972(6) 0.3702(2) 0.1112(4) 0.0515(15) Uani 1 1 d .
H11B H 1.1124 0.3984 0.0577 0.062 Uiso 1 1 calc R
C12B C 1.1712(5) 0.3194(2) 0.1181(4) 0.0408(13) Uani 1 1 d .
C13B C 1.1558(5) 0.27873(19) 0.2019(4) 0.0371(13) Uani 1 1 d .
H13B H 1.2093 0.2447 0.2085 0.045 Uiso 1 1 calc R
C14B C 1.0596(5) 0.28902(18) 0.2766(4) 0.0328(12) Uani 1 1 d .
H14B H 1.0511 0.2622 0.3347 0.039 Uiso 1 1 calc R
C15B C 0.2683(6) 0.5285(2) 0.3893(6) 0.084(2) Uani 1 1 d .
H15A H 0.3564 0.5470 0.4234 0.126 Uiso 1 1 calc R
H15B H 0.1917 0.5443 0.4230 0.126 Uiso 1 1 calc R
H15C H 0.2495 0.5351 0.3066 0.126 Uiso 1 1 calc R
C16B C 1.2655(6) 0.3076(3) 0.0356(5) 0.0600(17) Uani 1 1 d .
N16A N 1.2390(6) 0.4786(2) 0.9159(4) 0.0871(19) Uani 1 1 d .
N16B N 1.3343(6) 0.2988(2) -0.0328(4) 0.0858(18) Uani 1 1 d .
O3A O 0.5512(4) 0.09947(14) 0.3063(3) 0.0553(11) Uani 1 1 d .
O4B O 0.2787(4) 0.46857(14) 0.4113(3) 0.0666(12) Uani 1 1 d .

loop_
_atom_site_aniso_label
_atom_site_aniso_U_11
_atom_site_aniso_U_22
_atom_site_aniso_U_33
_atom_site_aniso_U_23
_atom_site_aniso_U_13
_atom_site_aniso_U_12
C1A 0.023(3) 0.036(3) 0.024(3) -0.002(2) 0.008(2) 0.004(2)
C2A 0.031(3) 0.037(3) 0.028(3) 0.000(2) 0.010(3) 0.005(2)
C3A 0.039(4) 0.026(3) 0.033(3) -0.005(2) 0.012(3) -0.004(2)
C4A 0.038(4) 0.046(3) 0.030(3) -0.003(2) 0.008(3) 0.006(2)
C5A 0.037(4) 0.043(3) 0.023(3) 0.001(2) 0.009(2) 0.008(2)
C6A 0.026(3) 0.037(3) 0.023(3) 0.004(2) 0.007(2) 0.010(2)
C7A 0.029(3) 0.037(3) 0.021(2) 0.000(2) 0.008(2) 0.004(2)
C8A 0.023(3) 0.034(3) 0.019(2) 0.0020(19) 0.007(2) 0.001(2)
C9A 0.028(3) 0.025(2) 0.027(3) 0.0030(19) 0.005(2) 0.003(2)
C10A 0.033(3) 0.026(2) 0.029(3) 0.004(2) 0.010(2) -0.003(2)
C11A 0.052(4) 0.036(3) 0.023(3) 0.002(2) 0.007(3) -0.004(2)
C12A 0.045(4) 0.041(3) 0.030(3) -0.004(2) 0.003(3) -0.011(3)
C13A 0.040(4) 0.038(3) 0.045(3) 0.000(2) 0.007(3) -0.013(2)
C14A 0.036(4) 0.042(3) 0.030(3) 0.001(2) 0.015(3) -0.006(2)
C15A 0.126(7) 0.056(4) 0.055(4) 0.015(3) -0.001(4) -0.016(4)
C16A 0.094(5) 0.055(4) 0.035(3) -0.006(3) 0.012(3) -0.040(3)
C1B 0.035(3) 0.038(3) 0.029(3) 0.006(2) 0.012(3) 0.006(2)
C2B 0.051(4) 0.043(3) 0.092(5) 0.027(3) 0.049(4) 0.016(3)
C3B 0.064(5) 0.040(3) 0.106(5) 0.039(3) 0.049(4) 0.019(3)
C4B 0.044(4) 0.045(3) 0.065(4) 0.003(3) 0.029(3) 0.016(3)
C5B 0.038(4) 0.040(3) 0.048(3) 0.008(2) 0.018(3) 0.004(2)
C6B 0.042(4) 0.034(3) 0.041(3) 0.002(2) 0.014(3) 0.005(2)
C7B 0.030(3) 0.040(3) 0.020(3) 0.009(2) 0.005(2) 0.011(2)
C8B 0.030(3) 0.031(2) 0.023(3) 0.0031(19) 0.008(2) 0.001(2)
C9B 0.022(3) 0.037(3) 0.021(2) 0.0017(19) 0.005(2) -0.001(2)
C10B 0.045(4) 0.050(3) 0.039(3) 0.014(2) 0.010(3) 0.011(3)
C11B 0.045(4) 0.077(4) 0.035(3) 0.017(3) 0.015(3) 0.002(3)
C12B 0.023(3) 0.074(4) 0.026(3) -0.001(3) 0.007(2) -0.001(3)
C13B 0.029(3) 0.046(3) 0.035(3) -0.008(2) 0.005(3) 0.006(2)
C14B 0.031(3) 0.041(3) 0.028(3) -0.001(2) 0.009(2) -0.007(2)
C15B 0.085(5) 0.052(4) 0.133(6) 0.048(4) 0.065(5) 0.029(3)
C16B 0.034(4) 0.110(5) 0.035(3) 0.005(3) 0.003(3) 0.007(3)
N16A 0.128(6) 0.082(4) 0.048(3) -0.008(3) 0.008(3) -0.060(4)
N16B 0.055(4) 0.168(5) 0.040(3) 0.012(3) 0.023(3) 0.024(4)
O3A 0.074(3) 0.046(2) 0.044(2) -0.0033(17) 0.008(2) -0.0070(19)
O4B 0.060(3) 0.043(2) 0.108(3) 0.010(2) 0.045(2) 0.0166(19)

loop_
_atom_type_symbol
_atom_type_description
_atom_type_scat_dispersion_real
_atom_type_scat_dispersion_imag
_atom_type_scat_source
C C 0.0033 0.0016 'International Tables Vol C Tables 4.2.6.8 and 6.1.1.4'
H H 0.0000 0.0000 'International Tables Vol C Tables 4.2.6.8 and 6.1.1.4'
N N 0.0061 0.0033 'International Tables Vol C Tables 4.2.6.8 and 6.1.1.4'
O O 0.0106 0.0060 'International Tables Vol C Tables 4.2.6.8 and 6.1.1.4'

loop_
_geom_angle_atom_site_label_1
_geom_angle_atom_site_label_2
_geom_angle_atom_site_label_3
_geom_angle
C6A C1A C2A 119.9(4)
C6A C1A C7A 119.7(4)
C2A C1A C7A 120.3(4)
C3A C2A C1A 119.4(4)
C3A C2A H2A 120.3
C1A C2A H2A 120.3
O3A C3A C4A 115.1(4)
O3A C3A C2A 124.2(4)
C4A C3A C2A 120.6(4)
C3A C4A C5A 119.3(5)
C3A C4A H4A 120.3
C5A C4A H4A 120.3
C6A C5A C4A 121.5(4)
C6A C5A H5A 119.2
C4A C5A H5A 119.2
C5A C6A C1A 119.1(4)
C5A C6A C7B 122.0(4)
C1A C6A C7B 118.6(4)
C8A C7A C1A 122.5(4)
C8A C7A H7A 118.8
C1A C7A H7A 118.8
C7A C8A C9A 121.6(4)
C7A C8A C8B 120.0(4)
C9A C8A C8B 118.4(4)
C14A C9A C10A 117.5(4)
C14A C9A C8A 122.3(4)
C10A C9A C8A 120.2(4)
C11A C10A C9A 120.7(4)
C11A C10A H10A 119.6
C9A C10A H10A 119.6
C10A C11A C12A 120.4(4)
C10A C11A H11A 119.8
C12A C11A H11A 119.8
C11A C12A C13A 120.1(4)
C11A C12A C16A 119.9(4)
C13A C12A C16A 119.9(4)
C14A C13A C12A 119.0(4)
C14A C13A H13A 120.5
C12A C13A H13A 120.5
C13A C14A C9A 122.3(4)
C13A C14A H14A 118.9
C9A C14A H14A 118.9
O3A C15A H15D 109.5
O3A C15A H15E 109.5
H15D C15A H15E 109.5
O3A C15A H15F 109.5
H15D C15A H15F 109.5
H15E C15A H15F 109.5
N16A C16A C12A 177.8(7)
C2B C1B C6B 117.5(4)
C2B C1B C7B 120.2(4)
C6B C1B C7B 122.3(4)
C1B C2B C3B 122.4(4)
C1B C2B H2B 118.8
C3B C2B H2B 118.8
C4B C3B C2B 119.9(5)
C4B C3B H3B 120.1
C2B C3B H3B 120.1
C3B C4B O4B 124.9(5)
C3B C4B C5B 120.0(4)
O4B C4B C5B 115.1(4)
C6B C5B C4B 119.7(4)
C6B C5B H5B 120.1
C4B C5B H5B 120.1
C5B C6B C1B 120.5(4)
C5B C6B H6B 119.8
C1B C6B H6B 119.8
C6A C7B C1B 111.9(4)
C6A C7B C8B 112.3(4)
C1B C7B C8B 110.6(4)
C6A C7B H7B 107.2
C1B C7B H7B 107.2
C8B C7B H7B 107.2
C9B C8B C8A 114.6(4)
C9B C8B C7B 109.7(3)
C8A C8B C7B 110.7(3)
C9B C8B H8B 107.1
C8A C8B H8B 107.1
C7B C8B H8B 107.2
C14B C9B C10B 118.3(4)
C14B C9B C8B 123.7(4)
C10B C9B C8B 118.0(4)
C11B C10B C9B 120.8(5)
C11B C10B H10B 119.6
C9B C10B H10B 119.6
C12B C11B C10B 120.2(5)
C12B C11B H11B 119.9
C10B C11B H11B 119.9
C11B C12B C13B 120.4(5)
C11B C12B C16B 119.7(5)
C13B C12B C16B 119.9(5)
C12B C13B C14B 119.5(4)
C12B C13B H13B 120.2
C14B C13B H13B 120.2
C9B C14B C13B 120.5(4)
C9B C14B H14B 119.7
C13B C14B H14B 119.7
O4B C15B H15A 109.5
O4B C15B H15B 109.5
H15A C15B H15B 109.5
O4B C15B H15C 109.5
H15A C15B H15C 109.5
H15B C15B H15C 109.5
N16B C16B C12B 177.0(6)
C3A O3A C15A 116.9(4)
C4B O4B C15B 118.1(4)

loop_
_geom_bond_atom_site_label_1
_geom_bond_atom_site_label_2
_geom_bond_distance
C1A C6A 1.393(6)
C1A C2A 1.406(6)
C1A C7A 1.465(6)
C2A C3A 1.384(6)
C2A H2A 0.9300
C3A O3A 1.359(5)
C3A C4A 1.380(6)
C4A C5A 1.384(6)
C4A H4A 0.9300
C5A C6A 1.378(6)
C5A H5A 0.9300
C6A C7B 1.517(6)
C7A C8A 1.334(5)
C7A H7A 0.9300
C8A C9A 1.477(6)
C8A C8B 1.522(5)
C9A C14A 1.390(6)
C9A C10A 1.404(5)
C10A C11A 1.377(6)
C10A H10A 0.9300
C11A C12A 1.376(6)
C11A H11A 0.9300
C12A C13A 1.392(6)
C12A C16A 1.434(7)
C13A C14A 1.373(6)
C13A H13A 0.9300
C14A H14A 0.9300
C15A O3A 1.451(6)
C15A H15D 0.9600
C15A H15E 0.9600
C15A H15F 0.9600
C16A N16A 1.133(6)
C1B C2B 1.342(6)
C1B C6B 1.412(6)
C1B C7B 1.534(6)
C2B C3B 1.410(6)
C2B H2B 0.9300
C3B C4B 1.327(6)
C3B H3B 0.9300
C4B O4B 1.372(5)
C4B C5B 1.403(6)
C5B C6B 1.380(6)
C5B H5B 0.9300
C6B H6B 0.9300
C7B C8B 1.546(6)
C7B H7B 0.9800
C8B C9B 1.522(5)
C8B H8B 0.9800
C9B C14B 1.384(6)
C9B C10B 1.389(6)
C10B C11B 1.380(6)
C10B H10B 0.9300
C11B C12B 1.361(6)
C11B H11B 0.9300
C12B C13B 1.379(6)
C12B C16B 1.455(7)
C13B C14B 1.394(6)
C13B H13B 0.9300
C14B H14B 0.9300
C15B O4B 1.402(5)
C15B H15A 0.9600
C15B H15B 0.9600
C15B H15C 0.9600
C16B N16B 1.138(6)
